data_2234497
loop_
_publ_author_name
'Peng, Rong'
'Ng, Seik Weng'

_publ_section_title
;
 <i>catena</i>-Poly[[[2-({6-[(pyrimidin-2-ylsulfanyl-\k<i>S</i>)methyl]pyridin-2-yl-\k<i>N</i>}methylsulfanyl)pyrimidine]copper(I)]-\m-thiocyanato-\k^2^<i>N</i>:<i>S</i>]
;
_journal_coeditor_code ZS2186
_journal_issue 4
_journal_name_full 'Acta Crystallographica Section E'
_journal_page_first m429
_journal_paper_doi 10.1107/S160053681201063X
_journal_volume 68
_journal_year 2012
_chemical_formula_iupac '[Cu (N C S) (C15 H13 N5 S2)]'
_chemical_formula_moiety 'C16 H13 Cu N6 S3'
_chemical_formula_sum 'C16 H13 Cu N6 S3'
_chemical_formula_weight 449.04
_chemical_name_systematic
;
<i>catena</i>-Poly[[[2-({6-[(pyrimidin-2-ylsulfanyl-\k<i>S</i>)methyl]pyridin-2-
yl-\k<i>N</i>}methylsulfanyl)pyrimidine]copper(I)]-\m-thiocyanato-
\k^2^<i>N</i>:<i>S</i>]
;
_space_group_IT_number 14
_symmetry_cell_setting monoclinic
_symmetry_space_group_name_Hall '-P 2yn'
_symmetry_space_group_name_H-M 'P 1 21/n 1'
_atom_sites_solution_hydrogens geom
_atom_sites_solution_primary direct
_atom_sites_solution_secondary difmap
_audit_creation_method SHELXL-97
_cell_angle_alpha 90.00
_cell_angle_beta 100.9780(10)
_cell_angle_gamma 90.00
_cell_formula_units_Z 4
_cell_length_a 11.1706(8)
_cell_length_b 8.6735(6)
_cell_length_c 19.0956(14)
_cell_measurement_reflns_used 2743
_cell_measurement_temperature 293(2)
_cell_measurement_theta_max 25.03
_cell_measurement_theta_min 2.59
_cell_volume 1816.3(2)
_computing_cell_refinement 'SAINT (Bruker, 2002)'
_computing_data_collection 'SMART (Bruker, 2002)'
_computing_data_reduction 'SAINT (Bruker, 2002)'
_computing_molecular_graphics 'X-SEED (Barbour, 2001)'
_computing_publication_material 'publCIF (Westrip, 2010)'
_computing_structure_refinement 'SHELXL97 (Sheldrick, 2008)'
_computing_structure_solution 'SHELXS97 (Sheldrick, 2008)'
_diffrn_ambient_temperature 293(2)
_diffrn_measured_fraction_theta_full 0.976
_diffrn_measured_fraction_theta_max 0.976
_diffrn_measurement_device_type 'Bruker SMART APEX CCD'
_diffrn_measurement_method '\w scans'
_diffrn_radiation_monochromator graphite
_diffrn_radiation_source 'fine-focus sealed tube'
_diffrn_radiation_type MoK\a
_diffrn_radiation_wavelength 0.71073
_diffrn_reflns_av_R_equivalents 0.0276
_diffrn_reflns_av_sigmaI/netI 0.0402
_diffrn_reflns_limit_h_max 14
_diffrn_reflns_limit_h_min -13
_diffrn_reflns_limit_k_max 4
_diffrn_reflns_limit_k_min -11
_diffrn_reflns_limit_l_max 23
_diffrn_reflns_limit_l_min -24
_diffrn_reflns_number 10799
_diffrn_reflns_theta_full 27.49
_diffrn_reflns_theta_max 27.49
_diffrn_reflns_theta_min 2.17
_diffrn_standards_number 0
_exptl_absorpt_coefficient_mu 1.560
_exptl_absorpt_correction_T_max 1.0000
_exptl_absorpt_correction_T_min 0.7033
_exptl_absorpt_correction_type multi-scan
_exptl_absorpt_process_details '(SADABS; Sheldrick, 1996)'
_exptl_crystal_colour brown
_exptl_crystal_density_diffrn 1.642
_exptl_crystal_density_method 'not measured'
_exptl_crystal_description prism
_exptl_crystal_F_000 912
_exptl_crystal_size_max 0.16
_exptl_crystal_size_mid 0.11
_exptl_crystal_size_min 0.06
_refine_diff_density_max 1.179
_refine_diff_density_min -0.512
_refine_ls_extinction_method none
_refine_ls_goodness_of_fit_ref 1.042
_refine_ls_hydrogen_treatment constr
_refine_ls_matrix_type full
_refine_ls_number_parameters 235
_refine_ls_number_reflns 4077
_refine_ls_number_restraints 0
_refine_ls_restrained_S_all 1.042
_refine_ls_R_factor_all 0.0629
_refine_ls_R_factor_gt 0.0456
_refine_ls_shift/su_max 0.001
_refine_ls_shift/su_mean 0.001
_refine_ls_structure_factor_coef Fsqd
_refine_ls_weighting_details 'calc w=1/[\s^2^(Fo^2^)+(0.0592P)^2^+0.7767P] where P=(Fo^2^+2Fc^2^)/3'
_refine_ls_weighting_scheme calc
_refine_ls_wR_factor_gt 0.1152
_refine_ls_wR_factor_ref 0.1249
_reflns_number_gt 3022
_reflns_number_total 4077
_reflns_threshold_expression I>2\s(I)
_cod_data_source_file zs2186.cif
_cod_data_source_block I
_cod_original_sg_symbol_H-M 'P 21/n'
_cod_database_code 2234497
_cod_database_fobs_code 2234497

loop_
_symmetry_equiv_pos_as_xyz
'x, y, z'
'-x+1/2, y+1/2, -z+1/2'
'-x, -y, -z'
'x-1/2, -y-1/2, z-1/2'

loop_
_atom_site_type_symbol
_atom_site_label
_atom_site_fract_x
_atom_site_fract_y
_atom_site_fract_z
_atom_site_U_iso_or_equiv
_atom_site_adp_type
_atom_site_calc_flag
_atom_site_refinement_flags
_atom_site_occupancy
_atom_site_symmetry_multiplicity
Cu Cu1 0.40542(4) 0.22472(5) 0.23431(3) 0.06021(17) Uani d . 1 1
S S1 0.39013(7) 0.38008(9) 0.11883(4) 0.0492(2) Uani d . 1 1
S S2 0.51157(8) 0.14604(12) 0.39459(5) 0.0604(2) Uani d . 1 1
S S3 0.05933(8) 0.47654(10) 0.29022(5) 0.0583(2) Uani d . 1 1
N N1 0.4820(3) 0.2133(3) 0.02977(15) 0.0547(7) Uani d . 1 1
N N2 0.6034(2) 0.4274(3) 0.07782(14) 0.0522(6) Uani d . 1 1
N N3 0.5545(2) 0.3694(3) 0.26678(12) 0.0404(5) Uani d . 1 1
N N4 0.6536(3) 0.3205(4) 0.49195(15) 0.0615(8) Uani d . 1 1
N N5 0.4632(3) 0.2354(4) 0.51544(18) 0.0740(9) Uani d . 1 1
N N6 0.2579(3) 0.3150(3) 0.25756(16) 0.0560(7) Uani d . 1 1
C C1 0.5066(3) 0.3375(4) 0.07088(15) 0.0425(6) Uani d . 1 1
C C2 0.5642(3) 0.1795(4) -0.00998(18) 0.0573(8) Uani d . 1 1
H H2 0.5505 0.0949 -0.0404 0.069 Uiso calc R 1 1
C C3 0.6680(3) 0.2642(4) -0.00794(18) 0.0565(9) Uani d . 1 1
H H3 0.7248 0.2391 -0.0360 0.068 Uiso calc R 1 1
C C4 0.6842(3) 0.3875(4) 0.03729(18) 0.0578(9) Uani d . 1 1
H H4 0.7544 0.4465 0.0401 0.069 Uiso calc R 1 1
C C5 0.4517(3) 0.5411(4) 0.17298(17) 0.0508(7) Uani d . 1 1
H H5A 0.4792 0.6173 0.1424 0.061 Uiso calc R 1 1
H H5B 0.3865 0.5875 0.1928 0.061 Uiso calc R 1 1
C C6 0.5557(3) 0.5052(3) 0.23334(15) 0.0428(7) Uani d . 1 1
C C7 0.6469(3) 0.6129(4) 0.25452(18) 0.0542(8) Uani d . 1 1
H H7 0.6454 0.7066 0.2307 0.065 Uiso calc R 1 1
C C8 0.7392(3) 0.5806(5) 0.31075(19) 0.0611(9) Uani d . 1 1
H H8 0.8015 0.6513 0.3254 0.073 Uiso calc R 1 1
C C9 0.7378(3) 0.4420(4) 0.34490(18) 0.0549(8) Uani d . 1 1
H H9 0.7993 0.4179 0.3834 0.066 Uiso calc R 1 1
C C10 0.6455(3) 0.3388(4) 0.32216(16) 0.0463(7) Uani d . 1 1
C C11 0.6440(3) 0.1836(4) 0.35597(19) 0.0582(8) Uani d . 1 1
H H11A 0.7163 0.1736 0.3930 0.070 Uiso calc R 1 1
H H11B 0.6487 0.1055 0.3202 0.070 Uiso calc R 1 1
C C12 0.5486(3) 0.2465(4) 0.47565(18) 0.0514(8) Uani d . 1 1
C C13 0.6736(4) 0.3913(5) 0.5549(2) 0.0738(11) Uani d . 1 1
H H13 0.7461 0.4454 0.5686 0.089 Uiso calc R 1 1
C C14 0.5936(4) 0.3884(6) 0.5997(2) 0.0797(12) Uani d . 1 1
H H14 0.6095 0.4388 0.6435 0.096 Uiso calc R 1 1
C C15 0.4898(4) 0.3090(7) 0.5780(2) 0.0903(15) Uani d . 1 1
H H15 0.4334 0.3051 0.6080 0.108 Uiso calc R 1 1
C C16 0.1773(3) 0.3838(3) 0.26969(16) 0.0443(7) Uani d . 1 1

loop_
_atom_site_aniso_label
_atom_site_aniso_U_11
_atom_site_aniso_U_22
_atom_site_aniso_U_33
_atom_site_aniso_U_12
_atom_site_aniso_U_13
_atom_site_aniso_U_23
Cu1 0.0529(3) 0.0354(2) 0.0982(4) 0.00026(17) 0.0294(2) -0.0022(2)
S1 0.0522(4) 0.0427(4) 0.0549(4) 0.0001(3) 0.0157(3) 0.0011(3)
S2 0.0644(5) 0.0590(6) 0.0588(5) -0.0066(4) 0.0142(4) 0.0121(4)
S3 0.0532(5) 0.0343(4) 0.0968(7) 0.0037(3) 0.0376(4) 0.0064(4)
N1 0.0595(17) 0.0439(16) 0.0633(16) -0.0106(13) 0.0185(13) -0.0113(13)
N2 0.0567(16) 0.0472(16) 0.0533(15) -0.0099(13) 0.0123(12) -0.0070(12)
N3 0.0459(13) 0.0321(13) 0.0478(13) 0.0040(10) 0.0206(11) 0.0004(10)
N4 0.0522(17) 0.075(2) 0.0563(17) -0.0033(15) 0.0080(13) 0.0150(15)
N5 0.0558(18) 0.095(3) 0.076(2) -0.0009(17) 0.0254(15) 0.0030(19)
N6 0.0511(15) 0.0437(15) 0.0782(18) 0.0038(13) 0.0252(14) 0.0003(14)
C1 0.0507(16) 0.0363(15) 0.0401(14) 0.0009(13) 0.0080(12) 0.0061(12)
C2 0.066(2) 0.0468(18) 0.0612(19) -0.0061(16) 0.0175(17) -0.0147(16)
C3 0.057(2) 0.058(2) 0.0585(19) 0.0017(16) 0.0199(16) -0.0053(16)
C4 0.0519(18) 0.061(2) 0.063(2) -0.0144(16) 0.0168(16) -0.0090(17)
C5 0.066(2) 0.0342(16) 0.0550(17) 0.0072(15) 0.0190(15) 0.0018(14)
C6 0.0543(16) 0.0332(15) 0.0477(15) 0.0029(13) 0.0268(13) -0.0035(12)
C7 0.068(2) 0.0411(17) 0.0615(19) -0.0099(16) 0.0331(17) -0.0036(15)
C8 0.059(2) 0.063(2) 0.067(2) -0.0173(18) 0.0274(18) -0.0150(18)
C9 0.0469(17) 0.065(2) 0.0551(18) 0.0031(16) 0.0159(14) -0.0075(17)
C10 0.0495(17) 0.0447(17) 0.0506(17) 0.0086(14) 0.0244(14) 0.0015(14)
C11 0.063(2) 0.057(2) 0.0587(19) 0.0121(17) 0.0203(16) 0.0087(17)
C12 0.0459(17) 0.0512(19) 0.0583(18) 0.0115(14) 0.0133(14) 0.0189(15)
C13 0.075(3) 0.076(3) 0.064(2) -0.008(2) -0.001(2) 0.010(2)
C14 0.091(3) 0.081(3) 0.067(2) 0.017(3) 0.014(2) -0.004(2)
C15 0.078(3) 0.128(4) 0.076(3) 0.016(3) 0.040(2) -0.006(3)
C16 0.0457(16) 0.0334(15) 0.0566(17) -0.0040(13) 0.0166(13) 0.0032(13)

loop_
_atom_type_symbol
_atom_type_description
_atom_type_scat_dispersion_real
_atom_type_scat_dispersion_imag
_atom_type_scat_source
C C 0.0033 0.0016 'International Tables Vol C Tables 4.2.6.8 and 6.1.1.4'
H H 0.0000 0.0000 'International Tables Vol C Tables 4.2.6.8 and 6.1.1.4'
N N 0.0061 0.0033 'International Tables Vol C Tables 4.2.6.8 and 6.1.1.4'
S S 0.1246 0.1234 'International Tables Vol C Tables 4.2.6.8 and 6.1.1.4'
Cu Cu 0.3201 1.2651 'International Tables Vol C Tables 4.2.6.8 and 6.1.1.4'

loop_
_geom_angle_atom_site_label_1
_geom_angle_atom_site_label_2
_geom_angle_atom_site_label_3
_geom_angle_site_symmetry_1
_geom_angle_site_symmetry_3
_geom_angle
N6 Cu1 N3 . . 110.66(11)
N6 Cu1 S3 . 2_545 128.26(9)
N3 Cu1 S3 . 2_545 118.42(7)
N6 Cu1 S1 . . 93.67(9)
N3 Cu1 S1 . . 81.83(7)
S3 Cu1 S1 2_545 . 108.00(4)
C1 S1 C5 . . 102.84(15)
C1 S1 Cu1 . . 113.65(10)
C5 S1 Cu1 . . 87.58(10)
C12 S2 C11 . . 101.37(17)
C16 S3 Cu1 . 2 103.70(10)
C1 N1 C2 . . 115.3(3)
C1 N2 C4 . . 114.7(3)
C6 N3 C10 . . 118.2(3)
C6 N3 Cu1 . . 117.9(2)
C10 N3 Cu1 . . 123.8(2)
C12 N4 C13 . . 115.2(3)
C12 N5 C15 . . 114.5(3)
C16 N6 Cu1 . . 172.1(3)
N2 C1 N1 . . 127.7(3)
N2 C1 S1 . . 119.7(2)
N1 C1 S1 . . 112.6(2)
N1 C2 C3 . . 122.7(3)
N1 C2 H2 . . 118.7
C3 C2 H2 . . 118.7
C4 C3 C2 . . 116.6(3)
C4 C3 H3 . . 121.7
C2 C3 H3 . . 121.7
N2 C4 C3 . . 123.0(3)
N2 C4 H4 . . 118.5
C3 C4 H4 . . 118.5
C6 C5 S1 . . 115.8(2)
C6 C5 H5A . . 108.3
S1 C5 H5A . . 108.3
C6 C5 H5B . . 108.3
S1 C5 H5B . . 108.3
H5A C5 H5B . . 107.4
N3 C6 C7 . . 121.8(3)
N3 C6 C5 . . 118.0(3)
C7 C6 C5 . . 120.1(3)
C8 C7 C6 . . 119.6(3)
C8 C7 H7 . . 120.2
C6 C7 H7 . . 120.2
C7 C8 C9 . . 118.6(3)
C7 C8 H8 . . 120.7
C9 C8 H8 . . 120.7
C8 C9 C10 . . 119.9(3)
C8 C9 H9 . . 120.1
C10 C9 H9 . . 120.1
N3 C10 C9 . . 122.0(3)
N3 C10 C11 . . 116.6(3)
C9 C10 C11 . . 121.4(3)
C10 C11 S2 . . 114.6(2)
C10 C11 H11A . . 108.6
S2 C11 H11A . . 108.6
C10 C11 H11B . . 108.6
S2 C11 H11B . . 108.6
H11A C11 H11B . . 107.6
N4 C12 N5 . . 127.0(3)
N4 C12 S2 . . 119.9(2)
N5 C12 S2 . . 113.2(3)
N4 C13 C14 . . 123.2(4)
N4 C13 H13 . . 118.4
C14 C13 H13 . . 118.4
C15 C14 C13 . . 116.7(4)
C15 C14 H14 . . 121.7
C13 C14 H14 . . 121.7
N5 C15 C14 . . 123.5(4)
N5 C15 H15 . . 118.2
C14 C15 H15 . . 118.2
N6 C16 S3 . . 177.0(3)

loop_
_geom_bond_atom_site_label_1
_geom_bond_atom_site_label_2
_geom_bond_site_symmetry_2
_geom_bond_distance
Cu1 N6 . 1.951(3)
Cu1 N3 . 2.083(2)
Cu1 S3 2_545 2.2536(9)
Cu1 S1 . 2.5621(9)
S1 C1 . 1.767(3)
S1 C5 . 1.794(3)
S2 C12 . 1.756(4)
S2 C11 . 1.804(3)
S3 C16 . 1.653(3)
S3 Cu1 2 2.2536(9)
N1 C1 . 1.331(4)
N1 C2 . 1.331(4)
N2 C1 . 1.319(4)
N2 C4 . 1.341(4)
N3 C6 . 1.341(4)
N3 C10 . 1.346(4)
N4 C12 . 1.322(4)
N4 C13 . 1.329(5)
N5 C12 . 1.331(4)
N5 C15 . 1.337(6)
N6 C16 . 1.140(4)
C2 C3 . 1.367(5)
C2 H2 . 0.9300
C3 C4 . 1.364(5)
C3 H3 . 0.9300
C4 H4 . 0.9300
C5 C6 . 1.505(4)
C5 H5A . 0.9700
C5 H5B . 0.9700
C6 C7 . 1.385(4)
C7 C8 . 1.369(5)
C7 H7 . 0.9300
C8 C9 . 1.369(5)
C8 H8 . 0.9300
C9 C10 . 1.372(5)
C9 H9 . 0.9300
C10 C11 . 1.494(5)
C11 H11A . 0.9700
C11 H11B . 0.9700
C13 C14 . 1.351(6)
C13 H13 . 0.9300
C14 C15 . 1.344(7)
C14 H14 . 0.9300
C15 H15 . 0.9300

loop_
_geom_torsion_atom_site_label_1
_geom_torsion_atom_site_label_2
_geom_torsion_atom_site_label_3
_geom_torsion_atom_site_label_4
_geom_torsion_site_symmetry_1
_geom_torsion
N6 Cu1 S1 C1 . -178.20(14)
N3 Cu1 S1 C1 . 71.44(13)
S3 Cu1 S1 C1 2_545 -45.88(12)
N6 Cu1 S1 C5 . 78.83(14)
N3 Cu1 S1 C5 . -31.53(12)
S3 Cu1 S1 C5 2_545 -148.84(11)
N6 Cu1 N3 C6 . -67.0(2)
S3 Cu1 N3 C6 2_545 129.96(18)
S1 Cu1 N3 C6 . 23.86(18)
N6 Cu1 N3 C10 . 108.6(2)
S3 Cu1 N3 C10 2_545 -54.4(2)
S1 Cu1 N3 C10 . -160.5(2)
C4 N2 C1 N1 . 1.0(5)
C4 N2 C1 S1 . -177.9(2)
C2 N1 C1 N2 . -1.8(5)
C2 N1 C1 S1 . 177.2(3)
C5 S1 C1 N2 . -4.7(3)
Cu1 S1 C1 N2 . -97.7(2)
C5 S1 C1 N1 . 176.2(2)
Cu1 S1 C1 N1 . 83.2(2)
C1 N1 C2 C3 . 1.2(5)
N1 C2 C3 C4 . -0.2(6)
C1 N2 C4 C3 . 0.3(5)
C2 C3 C4 N2 . -0.7(5)
C1 S1 C5 C6 . -71.3(2)
Cu1 S1 C5 C6 . 42.4(2)
C10 N3 C6 C7 . -0.3(4)
Cu1 N3 C6 C7 . 175.6(2)
C10 N3 C6 C5 . -178.1(2)
Cu1 N3 C6 C5 . -2.2(3)
S1 C5 C6 N3 . -35.0(3)
S1 C5 C6 C7 . 147.2(2)
N3 C6 C7 C8 . 0.5(4)
C5 C6 C7 C8 . 178.2(3)
C6 C7 C8 C9 . -0.5(5)
C7 C8 C9 C10 . 0.4(5)
C6 N3 C10 C9 . 0.2(4)
Cu1 N3 C10 C9 . -175.4(2)
C6 N3 C10 C11 . -177.3(2)
Cu1 N3 C10 C11 . 7.0(3)
C8 C9 C10 N3 . -0.3(5)
C8 C9 C10 C11 . 177.2(3)
N3 C10 C11 S2 . -61.7(3)
C9 C10 C11 S2 . 120.8(3)
C12 S2 C11 C10 . -79.1(3)
C13 N4 C12 N5 . -0.5(6)
C13 N4 C12 S2 . -179.2(3)
C15 N5 C12 N4 . 0.3(6)
C15 N5 C12 S2 . 179.1(3)
C11 S2 C12 N4 . -0.6(3)
C11 S2 C12 N5 . -179.5(3)
C12 N4 C13 C14 . 0.3(6)
N4 C13 C14 C15 . 0.0(7)
C12 N5 C15 C14 . 0.1(7)
C13 C14 C15 N5 . -0.2(8)
